data_4062598
_journal_name_full Organometallics
_journal_paper_doi 10.1021/om034319e
_journal_year 2004
_chemical_formula_sum 'C26 H37 Cl N2 Pd'
_chemical_formula_weight 519.43
_space_group_IT_number 61
_symmetry_cell_setting orthorhombic
_symmetry_space_group_name_Hall '-P 2ac 2ab'
_symmetry_space_group_name_H-M 'P b c a'
_cell_angle_alpha 90.00
_cell_angle_beta 90.00
_cell_angle_gamma 90.00
_cell_formula_units_Z 16
_cell_length_a 12.1527(3)
_cell_length_b 26.1821(6)
_cell_length_c 29.1065(6)
_cell_measurement_temperature 150(2)
_cell_volume 9261.2(4)
_diffrn_ambient_temperature 150(2)
_exptl_crystal_density_diffrn 1.490
_cod_depositor_comments
;
The following automatic conversions were performed:
'_symmetry_cell_setting' value 'Orthorhombic' changed to 'orthorhombic'
according to '/home/saulius/struct/CIF-dictionaries/cif_core.dic'
dictionary named 'cif_core.dic' version 2.4.1 from 2010-06-29.

Automatic conversion script
Id: cif_fix_enum 1527 2010-12-29 10:47:43Z saulius 
;
_cod_database_code 4062598

loop_
_symmetry_equiv_pos_as_xyz
'x, y, z'
'-x+1/2, -y, z+1/2'
'-x, y+1/2, -z+1/2'
'x+1/2, -y+1/2, -z'
'-x, -y, -z'
'x-1/2, y, -z-1/2'
'x, -y-1/2, z-1/2'
'-x-1/2, y-1/2, z'

loop_
_atom_site_label
_atom_site_type_symbol
_atom_site_fract_x
_atom_site_fract_y
_atom_site_fract_z
_atom_site_U_iso_or_equiv
_atom_site_adp_type
_atom_site_occupancy
_atom_site_symmetry_multiplicity
_atom_site_calc_flag
_atom_site_refinement_flags
_atom_site_disorder_assembly
_atom_site_disorder_group
Pd1 Pd 0.14086(3) 0.201093(16) 0.031765(13) 0.02303(9) Uani 1 1 d DU . .
Cl1 Cl 0.05244(11) 0.22471(6) -0.03847(4) 0.0322(3) Uani 1 1 d U A .
C1 C -0.0735(4) 0.12002(18) 0.07512(14) 0.0218(9) Uani 1 1 d DU A .
N1 N 0.1780(3) 0.08615(18) 0.01556(15) 0.0240(8) Uani 1 1 d U . .
Pd2 Pd 0.08219(3) -0.078925(17) 0.135810(13) 0.02596(10) Uani 1 1 d DU . .
Cl2 Cl -0.08284(10) -0.02997(6) 0.14681(5) 0.0338(3) Uani 1 1 d U C .
N2 N 0.0262(3) 0.09764(17) 0.05260(14) 0.0220(8) Uani 1 1 d U . .
C2 C -0.1692(4) 0.0824(2) 0.07069(19) 0.0286(10) Uani 1 1 d DU . .
H2A H -0.155(4) 0.048(2) 0.0839(18) 0.013(13) Uiso 1 1 d . . .
H2B H -0.187(6) 0.074(3) 0.039(2) 0.039(18) Uiso 1 1 d . . .
C3 C -0.2717(4) 0.1041(2) 0.09451(17) 0.0331(11) Uani 1 1 d DU A .
H3 H -0.324(5) 0.086(2) 0.092(2) 0.028(17) Uiso 1 1 d . . .
C4 C -0.2456(5) 0.1131(3) 0.14518(18) 0.0420(13) Uani 1 1 d DU . .
H4A H -0.228(5) 0.082(3) 0.158(2) 0.032(17) Uiso 1 1 d . . .
H4B H -0.304(6) 0.124(3) 0.162(2) 0.037(18) Uiso 1 1 d . . .
C5 C -0.1522(4) 0.1516(2) 0.14900(18) 0.0393(12) Uani 1 1 d DU A .
H5 H -0.135(6) 0.160(3) 0.182(2) 0.038(18) Uiso 1 1 d . . .
C6 C -0.1835(6) 0.2015(2) 0.12589(18) 0.0420(13) Uani 1 1 d DU . .
H6A H -0.245(6) 0.215(3) 0.142(2) 0.036(18) Uiso 1 1 d . . .
H6B H -0.127(6) 0.227(3) 0.129(2) 0.05(2) Uiso 1 1 d . . .
C7 C -0.2102(4) 0.1918(2) 0.07554(17) 0.0334(11) Uani 1 1 d DU A .
H7 H -0.225(4) 0.223(2) 0.0618(18) 0.016(13) Uiso 1 1 d . . .
C8 C -0.3051(4) 0.1541(2) 0.0718(2) 0.0365(12) Uani 1 1 d DU . .
H8A H -0.368(6) 0.167(3) 0.086(2) 0.043(19) Uiso 1 1 d . . .
H8B H -0.320(6) 0.144(3) 0.040(3) 0.05(2) Uiso 1 1 d . . .
C9 C -0.0494(4) 0.1293(3) 0.12597(15) 0.0299(11) Uani 1 1 d DU . .
H9A H -0.034(5) 0.101(2) 0.138(2) 0.025(16) Uiso 1 1 d . . .
H9B H 0.013(7) 0.153(3) 0.131(3) 0.06(2) Uiso 1 1 d . . .
C10 C -0.1072(4) 0.17010(19) 0.05202(17) 0.0260(10) Uani 1 1 d DU . .
H10A H -0.130(5) 0.157(2) 0.0202(19) 0.021(14) Uiso 1 1 d . . .
H10B H -0.055(6) 0.195(3) 0.055(2) 0.034(18) Uiso 1 1 d . . .
C11 C 0.1385(5) 0.0390(2) 0.0276(2) 0.0333(11) Uani 1 1 d U A .
H12 H 0.168(5) 0.009(2) 0.0209(19) 0.021(15) Uiso 1 1 d . . .
C12 C 0.0444(5) 0.0460(2) 0.0510(2) 0.0321(11) Uani 1 1 d U A .
H12 H 0.004(6) 0.024(3) 0.063(3) 0.05(2) Uiso 1 1 d . . .
C13 C 0.1099(4) 0.1238(2) 0.03121(16) 0.0223(8) Uani 1 1 d U A .
C14 C 0.2769(4) 0.09331(18) -0.01484(15) 0.0252(9) Uani 1 1 d DU A .
C15 C 0.3581(4) 0.1306(2) 0.00738(16) 0.0296(11) Uani 1 1 d DU . .
H15A H 0.384(4) 0.118(2) 0.0395(18) 0.012(13) Uiso 1 1 d . . .
H15B H 0.330(5) 0.159(2) 0.0142(19) 0.017(14) Uiso 1 1 d . . .
C16 C 0.4578(4) 0.1379(2) -0.02413(18) 0.0370(12) Uani 1 1 d DU A .
H16 H 0.504(6) 0.160(3) -0.011(2) 0.041(19) Uiso 1 1 d . . .
C17 C 0.4184(5) 0.1594(2) -0.0699(2) 0.0437(14) Uani 1 1 d DU . .
H17A H 0.388(5) 0.192(2) -0.066(2) 0.027(16) Uiso 1 1 d . . .
H17B H 0.474(7) 0.163(3) -0.092(3) 0.07(3) Uiso 1 1 d . . .
C18 C 0.3386(4) 0.1223(2) -0.09225(18) 0.0441(14) Uani 1 1 d DU A .
H18 H 0.314(7) 0.139(3) -0.118(3) 0.07(3) Uiso 1 1 d . . .
C19 C 0.3950(6) 0.0709(3) -0.10003(19) 0.0473(15) Uani 1 1 d DU . .
H19A H 0.458(8) 0.077(3) -0.120(3) 0.07(3) Uiso 1 1 d . . .
H19B H 0.347(8) 0.051(3) -0.112(3) 0.07(3) Uiso 1 1 d . . .
C20 C 0.4342(4) 0.0498(2) -0.05414(18) 0.0384(12) Uani 1 1 d DU A .
H20A H 0.468(6) 0.016(3) -0.057(2) 0.040(19) Uiso 1 1 d . . .
C21 C 0.5147(4) 0.0869(2) -0.0318(2) 0.0395(13) Uani 1 1 d DU . .
H21A H 0.576(5) 0.091(2) -0.051(2) 0.029(16) Uiso 1 1 d . . .
H21B H 0.538(6) 0.071(3) -0.005(3) 0.04(2) Uiso 1 1 d . . .
C22 C 0.2387(4) 0.1147(3) -0.06088(16) 0.0360(13) Uani 1 1 d DU . .
H22A H 0.205(6) 0.145(3) -0.058(2) 0.05(2) Uiso 1 1 d . . .
H22B H 0.193(6) 0.088(3) -0.074(2) 0.039(19) Uiso 1 1 d . . .
C23 C 0.3348(4) 0.0420(2) -0.0224(2) 0.0349(12) Uani 1 1 d DU . .
H23A H 0.284(6) 0.017(3) -0.036(2) 0.039(19) Uiso 1 1 d . . .
H23B H 0.356(7) 0.032(3) 0.007(3) 0.05(2) Uiso 1 1 d . . .
C24A C 0.1864(10) 0.2784(3) 0.0503(4) 0.033(2) Uani 0.629(12) 1 d PDU A 1
H24A H 0.1106 0.2743 0.0575 0.040 Uiso 0.629(12) 1 calc PR A 1
H24B H 0.2095 0.3060 0.0314 0.040 Uiso 0.629(12) 1 calc PR A 1
C25A C 0.2625(7) 0.2445(3) 0.0674(3) 0.0317(16) Uani 0.629(12) 1 d PDU A 1
H25A H 0.333(8) 0.245(4) 0.051(3) 0.03(3) Uiso 0.629(12) 1 d P A 1
C26A C 0.2305(14) 0.2043(4) 0.0949(3) 0.031(2) Uani 0.629(12) 1 d PDU A 1
H26A H 0.1550 0.1998 0.1023 0.038 Uiso 0.629(12) 1 calc PR A 1
H26B H 0.2840 0.1812 0.1065 0.038 Uiso 0.629(12) 1 calc PR A 1
C24B C 0.2102(19) 0.2747(4) 0.0487(6) 0.033(3) Uani 0.371(12) 1 d PDU A 2
H24C H 0.2556 0.2583 0.0266 0.040 Uiso 0.371(12) 1 calc PR A 2
H24D H 0.1841 0.3084 0.0433 0.040 Uiso 0.371(12) 1 calc PR A 2
C25B C 0.1822(12) 0.2496(5) 0.0886(4) 0.033(2) Uani 0.371(12) 1 d PDU A 2
H25B H 0.1368 0.2665 0.1103 0.040 Uiso 0.371(12) 1 calc PR A 2
C26B C 0.218(2) 0.2009(6) 0.0980(6) 0.032(3) Uani 0.371(12) 1 d PDU A 2
H26C H 0.2635 0.1834 0.0766 0.038 Uiso 0.371(12) 1 calc PR A 2
H26D H 0.1972 0.1847 0.1258 0.038 Uiso 0.371(12) 1 calc PR A 2
N26 N 0.1822(4) -0.0439(2) 0.22844(15) 0.0305(9) Uani 1 1 d U . .
C27 C 0.2483(4) -0.0008(2) 0.20911(16) 0.0297(10) Uani 1 1 d DU C .
N27 N 0.0892(4) -0.1138(2) 0.23639(16) 0.0361(10) Uani 1 1 d U . .
C28 C 0.1870(5) 0.0260(2) 0.17030(19) 0.0362(12) Uani 1 1 d DU . .
H28A H 0.175(5) 0.001(2) 0.148(2) 0.032(17) Uiso 1 1 d . . .
H28B H 0.113(6) 0.039(3) 0.182(2) 0.035(18) Uiso 1 1 d . . .
C29 C 0.2581(5) 0.0694(2) 0.15096(19) 0.0413(13) Uani 1 1 d DU C .
H29 H 0.223(7) 0.084(3) 0.130(3) 0.06(3) Uiso 1 1 d . . .
C30 C 0.2807(6) 0.1081(2) 0.1887(2) 0.0425(14) Uani 1 1 d DU . .
H30A H 0.317(5) 0.136(3) 0.178(2) 0.030(17) Uiso 1 1 d . . .
H30B H 0.211(7) 0.120(3) 0.199(3) 0.06(2) Uiso 1 1 d . . .
C31 C 0.3415(4) 0.0816(2) 0.22764(18) 0.0418(13) Uani 1 1 d DU C .
H31 H 0.3568 0.1069 0.2526 0.050 Uiso 1 1 calc R . .
C32 C 0.4501(5) 0.0599(3) 0.2101(3) 0.0510(16) Uani 1 1 d DU . .
H32A H 0.493(7) 0.086(3) 0.198(3) 0.06(2) Uiso 1 1 d . . .
H32B H 0.482(6) 0.048(3) 0.234(3) 0.05(2) Uiso 1 1 d . . .
C33 C 0.4272(5) 0.0215(2) 0.1722(2) 0.0494(15) Uani 1 1 d DU C .
H33 H 0.488(7) 0.005(3) 0.160(3) 0.06(2) Uiso 1 1 d . . .
C34 C 0.3662(5) 0.0478(3) 0.1332(2) 0.0490(15) Uani 1 1 d DU . .
H34A H 0.403(7) 0.075(3) 0.124(3) 0.06(2) Uiso 1 1 d . . .
H34B H 0.353(7) 0.018(3) 0.107(3) 0.06(2) Uiso 1 1 d . . .
C35 C 0.3575(5) -0.0223(2) 0.1916(2) 0.0436(14) Uani 1 1 d DU . .
H35A H 0.347(5) -0.048(3) 0.168(2) 0.034(18) Uiso 1 1 d . . .
H35B H 0.395(6) -0.041(3) 0.217(2) 0.036(18) Uiso 1 1 d . . .
C36 C 0.2718(5) 0.0381(2) 0.24711(18) 0.0360(12) Uani 1 1 d DU . .
H36A H 0.204(7) 0.051(3) 0.260(3) 0.05(2) Uiso 1 1 d . . .
H36B H 0.307(6) 0.018(3) 0.270(3) 0.05(2) Uiso 1 1 d . . .
C37 C 0.1848(6) -0.0579(3) 0.2748(2) 0.0429(14) Uani 1 1 d U C .
H37 H 0.222(6) -0.035(3) 0.292(3) 0.05(2) Uiso 1 1 d . . .
C38 C 0.1280(6) -0.1002(3) 0.2794(2) 0.0446(14) Uani 1 1 d U C .
H38 H 0.118(6) -0.118(3) 0.306(3) 0.05(2) Uiso 1 1 d . . .
C39 C 0.1222(4) -0.0790(2) 0.20453(18) 0.0296(10) Uani 1 1 d U C .
C40 C 0.0362(4) -0.1643(2) 0.22772(17) 0.0366(11) Uani 1 1 d DU B .
C41A C 0.1264(8) -0.2003(4) 0.2146(5) 0.042(2) Uani 0.486(6) 1 d PDU B 1
H41A H 0.1804 -0.2030 0.2400 0.051 Uiso 0.486(6) 1 calc PR B 1
H41B H 0.1650 -0.1876 0.1870 0.051 Uiso 0.486(6) 1 calc PR B 1
C42A C 0.0761(8) -0.2525(5) 0.2049(4) 0.043(2) Uani 0.486(6) 1 d PDU B 1
H42A H 0.1358 -0.2776 0.1979 0.052 Uiso 0.486(6) 1 calc PR B 1
C43A C -0.0015(9) -0.2486(5) 0.1643(3) 0.040(2) Uani 0.486(6) 1 d PDU B 1
H43A H -0.0318 -0.2827 0.1569 0.048 Uiso 0.486(6) 1 calc PR B 1
H43B H 0.0391 -0.2360 0.1370 0.048 Uiso 0.486(6) 1 calc PR B 1
C44A C -0.0947(8) -0.2121(4) 0.1758(3) 0.0355(18) Uani 0.486(6) 1 d PDU B 1
H44A H -0.1461 -0.2094 0.1490 0.043 Uiso 0.486(6) 1 calc PR B 1
C45A C -0.0781(10) -0.2324(4) 0.2584(3) 0.046(2) Uani 0.486(6) 1 d PDU B 1
H45A H -0.1187 -0.2451 0.2860 0.056 Uiso 0.486(6) 1 calc PR B 1
C46A C -0.1569(8) -0.2311(6) 0.2178(4) 0.043(2) Uani 0.486(6) 1 d PDU B 1
H46A H -0.2195 -0.2081 0.2245 0.051 Uiso 0.486(6) 1 calc PR B 1
H46B H -0.1863 -0.2658 0.2119 0.051 Uiso 0.486(6) 1 calc PR B 1
C47A C 0.0158(10) -0.2688(5) 0.2481(4) 0.049(2) Uani 0.486(6) 1 d PDU B 1
H47A H -0.0135 -0.3038 0.2441 0.059 Uiso 0.486(6) 1 calc PR B 1
H47B H 0.0677 -0.2692 0.2743 0.059 Uiso 0.486(6) 1 calc PR B 1
C48A C -0.0329(11) -0.1791(5) 0.2689(3) 0.047(2) Uani 0.486(6) 1 d PDU B 1
H48A H -0.0939 -0.1545 0.2732 0.057 Uiso 0.486(6) 1 calc PR B 1
H48B H 0.0125 -0.1797 0.2971 0.057 Uiso 0.486(6) 1 calc PR B 1
C49A C -0.0454(8) -0.1593(4) 0.1864(3) 0.0339(19) Uani 0.486(6) 1 d PDU B 1
H49A H -0.1049 -0.1350 0.1943 0.041 Uiso 0.486(6) 1 calc PR B 1
H49B H -0.0060 -0.1461 0.1591 0.041 Uiso 0.486(6) 1 calc PR B 1
C41B C 0.1111(8) -0.1966(4) 0.1963(3) 0.0326(18) Uani 0.514(6) 1 d PDU B 2
H41C H 0.1217 -0.1784 0.1668 0.039 Uiso 0.514(6) 1 calc PR B 2
H41D H 0.1841 -0.2005 0.2110 0.039 Uiso 0.514(6) 1 calc PR B 2
C42B C 0.0624(8) -0.2498(4) 0.1867(4) 0.0346(18) Uani 0.514(6) 1 d PDU B 2
H42B H 0.1090 -0.2683 0.1638 0.042 Uiso 0.514(6) 1 calc PR B 2
C43B C -0.0537(8) -0.2429(5) 0.1679(3) 0.042(2) Uani 0.514(6) 1 d PDU B 2
H43C H -0.0509 -0.2231 0.1390 0.051 Uiso 0.514(6) 1 calc PR B 2
H43D H -0.0861 -0.2768 0.1610 0.051 Uiso 0.514(6) 1 calc PR B 2
C44B C -0.1252(10) -0.2153(4) 0.2026(4) 0.044(2) Uani 0.514(6) 1 d PDU B 2
H44B H -0.2016 -0.2126 0.1901 0.053 Uiso 0.514(6) 1 calc PR B 2
C45B C -0.0130(8) -0.2514(4) 0.2660(4) 0.0402(19) Uani 0.514(6) 1 d PDU B 2
H45B H -0.0146 -0.2703 0.2959 0.048 Uiso 0.514(6) 1 calc PR B 2
C46B C -0.1289(8) -0.2446(5) 0.2476(4) 0.045(2) Uani 0.514(6) 1 d PDU B 2
H46C H -0.1739 -0.2256 0.2703 0.054 Uiso 0.514(6) 1 calc PR B 2
H46D H -0.1633 -0.2784 0.2427 0.054 Uiso 0.514(6) 1 calc PR B 2
C47B C 0.0571(8) -0.2800(5) 0.2313(3) 0.0361(19) Uani 0.514(6) 1 d PDU B 2
H47C H 0.0249 -0.3141 0.2254 0.043 Uiso 0.514(6) 1 calc PR B 2
H47D H 0.1323 -0.2849 0.2437 0.043 Uiso 0.514(6) 1 calc PR B 2
C48B C 0.0332(10) -0.1971(4) 0.2730(3) 0.0417(19) Uani 0.514(6) 1 d PDU B 2
H48C H 0.1087 -0.1997 0.2855 0.050 Uiso 0.514(6) 1 calc PR B 2
H48D H -0.0126 -0.1792 0.2961 0.050 Uiso 0.514(6) 1 calc PR B 2
C49B C -0.0796(6) -0.1615(4) 0.2104(4) 0.043(2) Uani 0.514(6) 1 d PDU B 2
H49C H -0.0814 -0.1422 0.1812 0.051 Uiso 0.514(6) 1 calc PR B 2
H49D H -0.1260 -0.1433 0.2330 0.051 Uiso 0.514(6) 1 calc PR B 2
C50A C 0.2143(10) -0.1228(6) 0.1083(4) 0.033(2) Uani 0.549(12) 1 d PDU C 1
H50A H 0.1645 -0.1452 0.1234 0.039 Uiso 0.549(12) 1 calc PR C 1
H50B H 0.2900 -0.1228 0.1166 0.039 Uiso 0.549(12) 1 calc PR C 1
C51A C 0.1767(7) -0.0904(4) 0.0742(3) 0.0269(17) Uani 0.549(12) 1 d PDU C 1
H51A H 0.204(7) -0.062(4) 0.066(3) 0.01(2) Uiso 0.549(12) 1 d P C 1
C52A C 0.0671(12) -0.0902(9) 0.0620(3) 0.0276(19) Uani 0.549(12) 1 d PDU C 1
H52A H 0.0169 -0.1125 0.0770 0.033 Uiso 0.549(12) 1 calc PR C 1
H52B H 0.0418 -0.0678 0.0385 0.033 Uiso 0.549(12) 1 calc PR C 1
C50B C 0.2248(9) -0.1160(8) 0.1092(5) 0.031(2) Uani 0.451(12) 1 d PDU C 2
H50C H 0.2426 -0.0810 0.1135 0.038 Uiso 0.451(12) 1 calc PR C 2
H50D H 0.2688 -0.1417 0.1230 0.038 Uiso 0.451(12) 1 calc PR C 2
C51B C 0.1348(9) -0.1295(4) 0.0827(3) 0.0285(18) Uani 0.451(12) 1 d PDU C 2
H51B H 0.1173 -0.1645 0.0784 0.034 Uiso 0.451(12) 1 calc PR C 2
C52B C 0.0703(16) -0.0925(10) 0.0623(3) 0.028(2) Uani 0.451(12) 1 d PDU C 2
H52C H 0.0875 -0.0574 0.0665 0.034 Uiso 0.451(12) 1 calc PR C 2
H52D H 0.0087 -0.1021 0.0442 0.034 Uiso 0.451(12) 1 calc PR C 2

loop_
_atom_site_aniso_label
_atom_site_aniso_U_11
_atom_site_aniso_U_22
_atom_site_aniso_U_33
_atom_site_aniso_U_23
_atom_site_aniso_U_13
_atom_site_aniso_U_12
Pd1 0.01699(15) 0.02772(19) 0.02438(17) -0.00267(15) -0.00172(14) -0.00269(15)
Cl1 0.0304(6) 0.0399(8) 0.0264(6) 0.0044(5) -0.0039(5) -0.0050(6)
C1 0.0152(18) 0.031(2) 0.0188(18) -0.0019(17) 0.0006(15) 0.0000(17)
N1 0.0174(17) 0.028(2) 0.0266(18) -0.0079(16) 0.0022(14) -0.0013(16)
Pd2 0.01456(15) 0.0411(2) 0.02222(17) -0.01460(17) -0.00111(13) 0.00060(16)
Cl2 0.0185(5) 0.0509(9) 0.0321(6) -0.0096(6) 0.0016(5) 0.0057(6)
N2 0.0142(16) 0.028(2) 0.0242(18) -0.0049(16) 0.0009(14) -0.0005(15)
C2 0.017(2) 0.035(3) 0.034(2) -0.002(2) 0.0031(18) -0.0048(19)
C3 0.018(2) 0.040(3) 0.042(3) 0.007(2) 0.008(2) 0.000(2)
C4 0.038(3) 0.052(4) 0.035(3) 0.011(3) 0.018(2) 0.009(3)
C5 0.042(3) 0.051(3) 0.025(2) -0.004(2) 0.007(2) 0.008(2)
C6 0.041(3) 0.044(3) 0.041(3) -0.010(3) 0.012(2) 0.007(3)
C7 0.026(2) 0.035(3) 0.039(3) 0.007(2) 0.010(2) 0.009(2)
C8 0.019(2) 0.046(3) 0.044(3) 0.008(3) 0.006(2) 0.008(2)
C9 0.030(2) 0.040(3) 0.019(2) -0.001(2) -0.0027(18) 0.001(2)
C10 0.020(2) 0.029(3) 0.029(2) 0.002(2) 0.0041(18) 0.0009(19)
C11 0.025(2) 0.031(3) 0.044(3) -0.011(2) 0.008(2) 0.001(2)
C12 0.024(2) 0.031(3) 0.041(3) -0.006(2) 0.007(2) -0.004(2)
C13 0.0156(18) 0.033(2) 0.0184(19) -0.0042(18) -0.0018(15) -0.0002(17)
C14 0.0165(19) 0.035(3) 0.024(2) -0.0054(18) 0.0017(16) 0.0001(18)
C15 0.021(2) 0.046(3) 0.022(2) -0.004(2) 0.0020(18) -0.006(2)
C16 0.021(2) 0.052(3) 0.038(3) -0.002(2) 0.007(2) -0.007(2)
C17 0.038(3) 0.049(4) 0.044(3) 0.014(3) 0.020(3) 0.008(3)
C18 0.034(3) 0.075(4) 0.023(2) 0.002(2) 0.008(2) 0.017(3)
C19 0.034(3) 0.075(4) 0.034(3) -0.012(3) 0.011(2) 0.009(3)
C20 0.026(2) 0.045(3) 0.044(3) -0.005(2) 0.011(2) 0.009(2)
C21 0.018(2) 0.059(4) 0.042(3) 0.005(3) 0.008(2) 0.002(2)
C22 0.023(2) 0.060(4) 0.025(2) -0.005(2) 0.0005(19) 0.008(2)
C23 0.023(2) 0.040(3) 0.042(3) -0.008(2) 0.008(2) 0.003(2)
C24A 0.031(5) 0.033(3) 0.036(4) -0.005(3) -0.008(3) -0.003(3)
C25A 0.029(3) 0.036(4) 0.030(3) -0.005(3) -0.007(3) -0.008(3)
C26A 0.030(5) 0.037(4) 0.028(3) -0.004(3) -0.006(3) -0.006(3)
C24B 0.031(6) 0.035(4) 0.034(4) -0.005(4) -0.007(5) -0.007(4)
C25B 0.032(4) 0.035(4) 0.032(4) -0.007(3) -0.007(4) -0.008(4)
C26B 0.026(5) 0.038(4) 0.032(4) -0.003(4) -0.011(4) -0.010(4)
N26 0.025(2) 0.042(3) 0.0245(19) -0.0136(17) -0.0033(16) 0.0002(18)
C27 0.023(2) 0.041(3) 0.026(2) -0.0122(19) -0.0049(18) 0.0018(19)
N27 0.036(2) 0.048(3) 0.0239(19) -0.0132(18) 0.0034(18) -0.008(2)
C28 0.034(3) 0.039(3) 0.035(3) -0.008(2) -0.015(2) -0.003(2)
C29 0.047(3) 0.042(3) 0.035(3) -0.004(2) -0.017(2) -0.007(2)
C30 0.045(3) 0.038(3) 0.045(3) -0.008(2) -0.008(3) -0.005(3)
C31 0.043(3) 0.049(3) 0.033(3) -0.010(2) -0.009(2) -0.009(3)
C32 0.030(3) 0.065(4) 0.057(4) 0.004(3) -0.012(3) -0.008(3)
C33 0.033(3) 0.057(4) 0.059(3) -0.006(3) 0.012(3) 0.003(3)
C34 0.057(3) 0.050(4) 0.040(3) -0.011(3) 0.007(3) -0.016(3)
C35 0.030(3) 0.047(3) 0.053(3) -0.007(3) 0.007(3) 0.008(3)
C36 0.036(3) 0.045(3) 0.027(2) -0.013(2) -0.006(2) -0.004(2)
C37 0.046(3) 0.059(4) 0.024(2) -0.008(2) -0.010(2) -0.005(3)
C38 0.051(3) 0.059(4) 0.023(2) -0.011(2) -0.003(2) -0.006(3)
C39 0.020(2) 0.044(3) 0.0246(19) -0.012(2) 0.0010(17) 0.000(2)
C40 0.031(2) 0.046(3) 0.032(2) -0.009(2) 0.0039(19) -0.006(2)
C41A 0.028(4) 0.047(4) 0.052(5) -0.003(5) -0.011(4) 0.004(3)
C42A 0.036(4) 0.043(4) 0.050(4) 0.000(4) -0.006(3) 0.007(3)
C43A 0.031(4) 0.045(4) 0.044(4) -0.005(4) 0.000(4) -0.003(4)
C44A 0.022(3) 0.045(4) 0.040(4) 0.006(4) -0.002(3) -0.006(3)
C45A 0.044(4) 0.054(4) 0.041(4) 0.005(4) 0.004(3) -0.009(4)
C46A 0.029(4) 0.054(5) 0.046(4) 0.009(4) 0.008(3) -0.010(4)
C47A 0.048(5) 0.049(5) 0.050(5) 0.007(4) -0.011(4) -0.001(4)
C48A 0.049(5) 0.055(5) 0.037(4) -0.002(4) 0.009(4) -0.008(4)
C49A 0.017(4) 0.045(4) 0.039(4) 0.003(4) 0.003(3) -0.008(3)
C41B 0.028(4) 0.039(4) 0.031(4) 0.006(4) 0.001(3) 0.004(3)
C42B 0.035(4) 0.037(4) 0.031(4) 0.006(3) 0.002(3) 0.007(3)
C43B 0.037(4) 0.047(5) 0.043(4) -0.003(4) -0.011(4) -0.005(4)
C44B 0.029(4) 0.050(4) 0.053(4) 0.000(4) -0.008(4) -0.002(3)
C45B 0.031(4) 0.052(4) 0.038(4) 0.002(4) 0.009(3) -0.002(4)
C46B 0.027(4) 0.056(5) 0.053(4) 0.003(4) 0.005(4) -0.003(4)
C47B 0.028(4) 0.045(4) 0.036(4) 0.006(3) 0.003(3) 0.001(4)
C48B 0.038(4) 0.055(4) 0.033(4) -0.008(3) 0.008(3) -0.007(4)
C49B 0.028(4) 0.049(4) 0.051(4) -0.006(4) -0.002(4) -0.001(4)
C50A 0.024(4) 0.043(5) 0.031(4) -0.002(3) 0.007(3) 0.006(4)
C51A 0.025(3) 0.032(4) 0.024(3) -0.011(3) 0.005(3) 0.002(3)
C52A 0.027(4) 0.033(4) 0.022(3) -0.007(4) 0.001(3) 0.000(4)
C50B 0.027(4) 0.038(5) 0.029(4) -0.010(4) 0.005(3) 0.005(4)
C51B 0.029(4) 0.033(4) 0.023(3) -0.011(3) 0.004(3) 0.000(3)
C52B 0.028(4) 0.034(5) 0.023(3) -0.010(4) 0.004(4) 0.000(4)

loop_
_geom_bond_atom_site_label_1
_geom_bond_atom_site_label_2
_geom_bond_distance
_geom_bond_site_symmetry_2
_geom_bond_publ_flag
Pd1 C13 2.059(5) . ?
Pd1 C25A 2.134(7) . ?
Pd1 C26A 2.138(6) . ?
Pd1 C26B 2.143(7) . ?
Pd1 C25B 2.145(8) . ?
Pd1 C24B 2.160(7) . ?
Pd1 C24A 2.167(6) . ?
Pd1 Cl1 2.3908(14) . ?
C1 N2 1.497(6) . ?
C1 C9 1.528(5) . ?
C1 C2 1.529(5) . ?
C1 C10 1.529(5) . ?
N1 C13 1.365(6) . ?
N1 C11 1.369(7) . ?
N1 C14 1.505(6) . ?
Pd2 C39 2.059(5) . ?
Pd2 C50A 2.131(7) . ?
Pd2 C50B 2.132(7) . ?
Pd2 C51B 2.134(7) . ?
Pd2 C51A 2.150(7) . ?
Pd2 C52B 2.173(7) . ?
Pd2 C52A 2.177(6) . ?
Pd2 Cl2 2.4016(14) . ?
N2 C12 1.371(8) . ?
N2 C13 1.374(6) . ?
C2 C3 1.534(5) . ?
C3 C8 1.521(6) . ?
C3 C4 1.526(6) . ?
C4 C5 1.523(6) . ?
C5 C6 1.518(6) . ?
C5 C9 1.534(6) . ?
C6 C7 1.523(6) . ?
C7 C8 1.521(5) . ?
C7 C10 1.535(5) . ?
C11 C12 1.343(8) . ?
C14 C22 1.525(5) . ?
C14 C15 1.531(5) . ?
C14 C23 1.532(5) . ?
C15 C16 1.531(5) . ?
C16 C21 1.520(6) . ?
C16 C17 1.524(6) . ?
C17 C18 1.518(6) . ?
C18 C19 1.526(6) . ?
C18 C22 1.533(6) . ?
C19 C20 1.522(6) . ?
C20 C21 1.524(6) . ?
C20 C23 1.535(6) . ?
C24A C25A 1.376(8) . ?
C25A C26A 1.378(9) . ?
C24B C25B 1.376(10) . ?
C25B C26B 1.376(10) . ?
N26 C39 1.363(7) . ?
N26 C37 1.398(8) . ?
N26 C27 1.495(8) . ?
C27 C28 1.524(5) . ?
C27 C35 1.528(5) . ?
C27 C36 1.531(5) . ?
N27 C39 1.361(8) . ?
N27 C38 1.384(7) . ?
N27 C40 1.493(8) . ?
C28 C29 1.534(6) . ?
C29 C30 1.521(6) . ?
C29 C34 1.521(6) . ?
C30 C31 1.521(6) . ?
C31 C32 1.524(6) . ?
C31 C36 1.527(6) . ?
C32 C33 1.519(6) . ?
C33 C34 1.523(6) . ?
C33 C35 1.532(6) . ?
C37 C38 1.312(11) . ?
C40 C41A 1.494(7) . ?
C40 C49B 1.497(6) . ?
C40 C48A 1.513(6) . ?
C40 C41B 1.542(6) . ?
C40 C49A 1.564(6) . ?
C40 C48B 1.574(6) . ?
C41A C42A 1.524(7) . ?
C42A C43A 1.516(7) . ?
C42A C47A 1.517(7) . ?
C43A C44A 1.520(7) . ?
C44A C46A 1.522(7) . ?
C44A C49A 1.539(7) . ?
C45A C47A 1.516(7) . ?
C45A C46A 1.521(7) . ?
C45A C48A 1.529(7) . ?
C41B C42B 1.539(7) . ?
C42B C47B 1.522(7) . ?
C42B C43B 1.525(7) . ?
C43B C44B 1.516(7) . ?
C44B C46B 1.518(7) . ?
C44B C49B 1.530(7) . ?
C45B C46B 1.517(7) . ?
C45B C47B 1.519(7) . ?
C45B C48B 1.543(7) . ?
C50A C51A 1.383(9) . ?
C51A C52A 1.379(10) . ?
C50B C51B 1.385(10) . ?
C51B C52B 1.379(10) . ?
